data_4116947
loop_
_publ_author_name
'Fabien Delpech'
'Sylviane Sabo-Etienne'
'Bruno Chaudret'
'Jean-Claude Daran'

_publ_contact_author
;
 Daran Jean-Claude
 Laboratoire de Chimie de Coordination du CNRS
 205, route de Narbonne
 31077 Toulouse cedex, France
;
_publ_contact_author_email ' daran@lcc-toulouse.fr '
_publ_contact_author_fax ' 33 (0)5 61 55 30 03  '
_publ_contact_author_phone ' 33 (0)5 61 33 31 74 '
_publ_section_title
;
 Synthesis and Characterization of Chelating Bis(silane) Complexes
 [RuH2{(\h2-HSiMe2)2X}(PCy3)2] (X = C6H4, O) Containing Two Ru-(\h2-Si-H)
 Bonds
;
_journal_name_full 'Journal of the American Chemical Society'
_journal_page_first 3167
_journal_page_last 3168
_journal_paper_doi 10.1021/ja963933x
_journal_volume 119
_journal_year 1997
_chemical_compound_source
;
 synthetic route
;
_chemical_formula_moiety ' C52 H92 Ru1 P2 Si2 '
_chemical_formula_sum 'C52 H92 P2 Ru Si2'
_chemical_formula_weight 936.49
_chemical_name_systematic
;
 dihydride [\h2-1,2-bis(dimethylsilyl)benzene] 
 bis(tricyclohexyl)phosphine ruthenium(II). benzene
;
_space_group_IT_number 15
_symmetry_cell_setting monoclinic
_symmetry_space_group_name_Hall '-I 2ya'
_symmetry_space_group_name_H-M 'I 1 2/a 1'
_atom_sites_solution_hydrogens geom
_atom_sites_solution_primary direct
_audit_creation_date 97-01-20
_audit_creation_method CRYSTALS
_cell_angle_alpha 90.00
_cell_angle_beta 90.01(2)
_cell_angle_gamma 90.00
_cell_formula_units_Z 8
_cell_length_a 21.033(4)
_cell_length_b 19.714(2)
_cell_length_c 25.336(5)
_cell_measurement_reflns_used 5000
_cell_measurement_temperature 293(2)
_cell_measurement_theta_max 48.4
_cell_measurement_theta_min 2.9
_cell_volume 10505(3)
_computing_cell_refinement 'CAD-4 software (Stoe, 2.75, 1996)'
_computing_data_collection 'IPDS Stoe (Stoe, 2.75, 1996)'
_computing_data_reduction
;
 XRED (Stoe, 1.08, 1996)
;
_computing_molecular_graphics
;
 CAMERON (Watkin, Prout & Pearce,  1996)
;
_computing_publication_material
;
CRYSTALS Issue 10 (Watkin, Prout, Carruthers & Betteridge, 1996)
;
_computing_structure_refinement
;
CRYSTALS Issue 10 (Watkin, Prout, Carruthers & Betteridge, 1996)
;
_computing_structure_solution 'SIR92 (Giacovazzo et al, 1992)'
_diffrn_ambient_temperature 293(2)
_diffrn_measurement_device '  Stoe IPDS '
_diffrn_measurement_method \w
_diffrn_radiation_monochromator graphite
_diffrn_radiation_source 'fine-focus sealed tube'
_diffrn_radiation_type MoK\a
_diffrn_radiation_wavelength 0.71073
_diffrn_reflns_av_R_equivalents 0.10
_diffrn_reflns_limit_h_max 23
_diffrn_reflns_limit_h_min -23
_diffrn_reflns_limit_k_max 22
_diffrn_reflns_limit_k_min 0
_diffrn_reflns_limit_l_max 29
_diffrn_reflns_limit_l_min 0
_diffrn_reflns_number 40046
_diffrn_reflns_theta_max 24.15
_diffrn_reflns_theta_min 2.34
_diffrn_standards_decay_% 0.00
_diffrn_standards_number 200
_exptl_absorpt_coefficient_mu 0.43
_exptl_absorpt_correction_type none
_exptl_crystal_colour ' colorless '
_exptl_crystal_density_diffrn 1.18
_exptl_crystal_description ' box '
_exptl_crystal_F_000 4039.60
_exptl_crystal_size_max 0.63
_exptl_crystal_size_mid 0.30
_exptl_crystal_size_min 0.23
_refine_diff_density_max 0.82
_refine_diff_density_min -0.42
_refine_ls_extinction_method none
_refine_ls_goodness_of_fit_obs 1.0706
_refine_ls_hydrogen_treatment
;
 H atoms placed geometrically after each cycle
 Coordinates of H hydride were refined with equivalent 
 isotropic thermal parameter
;
_refine_ls_matrix_type full
_refine_ls_number_parameters 528
_refine_ls_number_reflns 4856
_refine_ls_R_factor_obs 0.0446
_refine_ls_shift/esd_max 0.362266
_refine_ls_structure_factor_coef F
_refine_ls_weighting_scheme
;
 Chebychev polynomial (Carruthers & Watkin, 1979)
;
_refine_ls_wR_factor_obs 0.0403
_reflns_number_observed 4856
_reflns_number_total 8185
_reflns_observed_criterion >2.00\s(I)
_cod_data_source_file ja963933x.cif
_cod_data_source_block CRYSTALS_cif
_cod_depositor_comments
;
The following automatic conversions were performed:

'_symmetry_cell_setting' value 'monoclinic ' changed to 'monoclinic'
according to the built-in table from CIF Core dictionary named
'cif_core.dic' version 2.4.1 from 2010-06-29.

Automatic conversion script
Id: cif_fix_values 1715 2011-07-08 13:25:40Z adriana 

The following automatic conversions were performed:

'_atom_sites_solution_primary' value 'direct_Methods' was changed to
'direct'.

'_atom_sites_solution_hydrogens' value 'Geometric' was changed to
'geom'.

Automatic conversion script
Id: cif_fix_values 6452 2018-10-05 10:23:21Z andrius 
;
_cod_original_cell_volume 10505.6(30)
_cod_original_sg_symbol_H-M 'I 1 2/a 1 '
_cod_original_formula_sum ' C52 H92 Ru1 P2 Si2 '
_cod_database_code 4116947

loop_
_symmetry_equiv_pos_as_xyz
x,y,z
-x,-y,-z
x+1/2,y+1/2,z+1/2
-x+1/2,-y+1/2,-z+1/2
-x+1/2,y,-z
x+1/2,-y,z
-x,y+1/2,-z+1/2
x,-y+1/2,z+1/2

loop_
_atom_site_aniso_label
_atom_site_aniso_U_11
_atom_site_aniso_U_22
_atom_site_aniso_U_33
_atom_site_aniso_U_23
_atom_site_aniso_U_13
_atom_site_aniso_U_12
RU1 0.0268(1) 0.0232(1) 0.0276(1) -0.0011(2) -0.0003(1) 0.0002(2)
P1 0.0259(6) 0.0295(5) 0.0293(6) 0.0011(5) 0.0019(4) -0.0001(4)
P2 0.0281(6) 0.0287(6) 0.0332(6) -0.0031(5) -0.0025(5) -0.0005(5)
SI1 0.0370(7) 0.0322(6) 0.0365(7) -0.0048(5) -0.0011(5) 0.0087(5)
SI2 0.0397(7) 0.0295(6) 0.0335(7) 0.0019(5) 0.0039(5) -0.0032(5)
C11 0.058(3) 0.053(3) 0.048(3) -0.010(2) 0.000(3) 0.023(3)
C12 0.046(3) 0.052(3) 0.076(4) -0.009(3) 0.000(3) 0.017(2)
C13 0.048(3) 0.027(2) 0.042(3) -0.006(2) -0.005(2) 0.005(2)
C14 0.057(3) 0.028(2) 0.033(3) 0.001(2) -0.009(2) -0.006(2)
C15 0.074(4) 0.033(3) 0.047(3) 0.000(2) -0.005(3) -0.006(3)
C16 0.098(5) 0.038(3) 0.039(3) 0.007(2) -0.015(3) -0.010(3)
C17 0.100(5) 0.027(3) 0.052(3) 0.003(2) -0.032(3) 0.011(3)
C18 0.061(3) 0.039(3) 0.053(3) -0.010(2) -0.018(3) 0.012(2)
C21 0.044(3) 0.050(3) 0.060(3) 0.008(3) 0.004(3) -0.009(2)
C22 0.071(4) 0.046(3) 0.045(3) 0.001(2) 0.011(3) -0.011(3)
C111 0.034(2) 0.034(3) 0.030(2) -0.003(2) 0.004(2) -0.001(2)
C112 0.052(3) 0.055(3) 0.039(3) -0.004(2) 0.004(2) -0.022(2)
C113 0.060(3) 0.046(3) 0.054(3) -0.008(2) -0.001(3) -0.024(2)
C114 0.061(3) 0.065(4) 0.040(3) -0.017(3) -0.000(2) -0.013(3)
C115 0.103(5) 0.064(4) 0.032(3) -0.016(3) -0.002(3) -0.016(3)
C116 0.088(4) 0.045(3) 0.038(3) -0.002(2) 0.002(3) -0.007(3)
C121 0.032(2) 0.030(2) 0.030(2) 0.004(2) -0.002(2) -0.001(2)
C122 0.038(3) 0.039(3) 0.060(3) 0.007(2) 0.012(2) 0.001(2)
C123 0.047(3) 0.056(3) 0.070(4) 0.008(3) 0.025(3) -0.006(2)
C124 0.055(3) 0.062(3) 0.057(3) 0.016(3) -0.002(3) -0.024(3)
C125 0.064(3) 0.038(3) 0.045(3) -0.001(2) -0.002(3) -0.013(2)
C126 0.052(3) 0.041(3) 0.034(3) -0.001(2) 0.004(2) -0.007(2)
C131 0.026(2) 0.031(2) 0.044(3) -0.002(2) 0.002(2) 0.004(2)
C132 0.043(3) 0.072(4) 0.063(4) 0.025(3) 0.006(3) 0.013(3)
C133 0.043(3) 0.079(4) 0.134(6) 0.042(4) 0.004(4) 0.022(3)
C134 0.030(3) 0.079(4) 0.096(5) 0.003(4) -0.001(3) 0.008(3)
C135 0.037(3) 0.106(5) 0.076(4) -0.003(4) 0.014(3) 0.011(3)
C136 0.039(3) 0.074(4) 0.063(4) 0.020(3) 0.013(3) 0.014(3)
C211 0.036(3) 0.034(2) 0.032(2) -0.003(2) -0.004(2) -0.001(2)
C212 0.059(3) 0.085(4) 0.058(3) -0.015(3) -0.017(3) 0.029(3)
C213 0.088(5) 0.073(4) 0.084(5) 0.012(4) -0.037(4) 0.031(4)
C214 0.061(3) 0.092(5) 0.050(3) 0.021(3) -0.018(3) -0.002(3)
C215 0.080(4) 0.097(5) 0.042(3) -0.001(3) -0.015(3) 0.016(4)
C216 0.094(5) 0.054(3) 0.054(3) -0.013(3) -0.029(3) 0.007(3)
C221 0.032(3) 0.044(3) 0.049(3) 0.009(2) -0.008(2) -0.006(2)
C222 0.037(3) 0.074(4) 0.078(4) -0.027(3) 0.014(3) -0.019(3)
C223 0.041(3) 0.129(6) 0.079(4) -0.007(4) 0.016(3) -0.017(4)
C224 0.042(3) 0.068(4) 0.101(5) 0.019(4) 0.001(3) -0.017(3)
C225 0.049(4) 0.048(3) 0.172(8) 0.012(4) 0.018(4) -0.019(3)
C226 0.052(4) 0.044(3) 0.115(5) -0.026(3) 0.021(3) -0.018(3)
C231 0.035(2) 0.031(2) 0.035(3) -0.005(2) -0.003(2) -0.001(2)
C232 0.050(3) 0.042(3) 0.041(3) -0.000(2) -0.003(2) 0.010(2)
C233 0.072(4) 0.043(3) 0.054(3) 0.006(2) -0.002(3) 0.019(3)
C234 0.046(3) 0.058(3) 0.055(3) -0.014(3) -0.006(2) 0.016(2)
C235 0.047(3) 0.056(3) 0.054(3) -0.007(3) 0.009(3) 0.008(2)
C236 0.044(3) 0.041(3) 0.043(3) -0.003(2) 0.004(2) 0.005(2)
C100 0.140(8) 0.114(6) 0.069(5) -0.005(5) -0.050(6) 0.012(6)
C101 0.101(6) 0.098(6) 0.087(6) 0.006(4) -0.011(5) 0.012(4)
C102 0.089(6) 0.144(8) 0.089(6) -0.021(5) -0.037(5) 0.003(5)
C200 0.20(1) 0.18(1) 0.18(1) 0.04(1) -0.04(1) -0.07(1)
C201 0.15(1) 0.16(1) 0.20(2) 0.066(9) 0.07(1) -0.01(1)
C202 0.19(1) 0.14(1) 0.19(2) -0.017(9) -0.04(1) -0.05(1)

loop_
_atom_site_label
_atom_site_fract_x
_atom_site_fract_y
_atom_site_fract_z
_atom_site_U_iso_or_equiv
_atom_site_occupancy
_atom_site_thermal_displace_type
RU1 0.51940(2) 0.23908(2) 0.34111(1) 0.0258 1.0000 Uani
P1 0.47433(5) 0.29100(6) 0.26010(4) 0.0281 1.0000 Uani
P2 0.56406(5) 0.32939(5) 0.39752(4) 0.0297 1.0000 Uani
SI1 0.58657(6) 0.14235(6) 0.32150(5) 0.0342 1.0000 Uani
SI2 0.45493(6) 0.16369(6) 0.39483(5) 0.0337 1.0000 Uani
C11 0.5839(3) 0.1057(3) 0.2530(2) 0.0491 1.0000 Uani
C12 0.6755(3) 0.1451(3) 0.3339(2) 0.0540 1.0000 Uani
C13 0.5557(2) 0.0716(2) 0.3656(2) 0.0373 1.0000 Uani
C14 0.5006(2) 0.0810(2) 0.3960(2) 0.0369 1.0000 Uani
C15 0.4794(3) 0.0270(2) 0.4276(2) 0.0481 1.0000 Uani
C16 0.5109(3) -0.0345(3) 0.4296(2) 0.0508 1.0000 Uani
C17 0.5638(3) -0.0441(2) 0.3997(2) 0.0469 1.0000 Uani
C18 0.5861(3) 0.0082(2) 0.3675(2) 0.0468 1.0000 Uani
C21 0.3734(2) 0.1398(3) 0.3698(2) 0.0496 1.0000 Uani
C22 0.4397(3) 0.1833(3) 0.4666(2) 0.0513 1.0000 Uani
C111 0.4611(2) 0.2243(2) 0.2083(2) 0.0323 1.0000 Uani
C112 0.4090(2) 0.1719(3) 0.2218(2) 0.0448 1.0000 Uani
C113 0.4093(3) 0.1117(3) 0.1844(2) 0.0486 1.0000 Uani
C114 0.3991(3) 0.1347(3) 0.1278(2) 0.0507 1.0000 Uani
C115 0.4492(3) 0.1855(3) 0.1126(2) 0.0559 1.0000 Uani
C116 0.4520(3) 0.2463(3) 0.1498(2) 0.0528 1.0000 Uani
C121 0.5230(2) 0.3520(2) 0.2212(2) 0.0304 1.0000 Uani
C122 0.5886(2) 0.3233(2) 0.2075(2) 0.0435 1.0000 Uani
C123 0.6254(3) 0.3711(3) 0.1708(2) 0.0525 1.0000 Uani
C124 0.6313(3) 0.4419(3) 0.1945(2) 0.0526 1.0000 Uani
C125 0.5676(3) 0.4702(2) 0.2090(2) 0.0468 1.0000 Uani
C126 0.5309(2) 0.4227(2) 0.2456(2) 0.0415 1.0000 Uani
C131 0.3980(2) 0.3390(2) 0.2674(2) 0.0325 1.0000 Uani
C132 0.3665(2) 0.3643(3) 0.2161(2) 0.0543 1.0000 Uani
C133 0.3109(3) 0.4122(3) 0.2280(3) 0.0685 1.0000 Uani
C134 0.2629(2) 0.3802(3) 0.2627(3) 0.0602 1.0000 Uani
C135 0.2912(3) 0.3519(4) 0.3121(3) 0.0640 1.0000 Uani
C136 0.3477(2) 0.3051(3) 0.3014(2) 0.0529 1.0000 Uani
C211 0.5892(2) 0.2929(2) 0.4628(2) 0.0337 1.0000 Uani
C212 0.6437(3) 0.2425(3) 0.4605(2) 0.0600 1.0000 Uani
C213 0.6531(3) 0.2050(3) 0.5127(3) 0.0685 1.0000 Uani
C214 0.6652(3) 0.2533(3) 0.5572(2) 0.0606 1.0000 Uani
C215 0.6114(3) 0.3024(4) 0.5614(2) 0.0664 1.0000 Uani
C216 0.6012(3) 0.3408(3) 0.5098(2) 0.0598 1.0000 Uani
C221 0.6335(2) 0.3784(2) 0.3723(2) 0.0400 1.0000 Uani
C222 0.6870(2) 0.3341(3) 0.3501(2) 0.0538 1.0000 Uani
C223 0.7383(3) 0.3738(4) 0.3227(3) 0.0714 1.0000 Uani
C224 0.7647(3) 0.4310(3) 0.3556(3) 0.0625 1.0000 Uani
C225 0.7133(3) 0.4747(3) 0.3781(4) 0.0679 1.0000 Uani
C226 0.6627(3) 0.4335(3) 0.4073(3) 0.0582 1.0000 Uani
C231 0.5098(2) 0.3986(2) 0.4212(2) 0.0332 1.0000 Uani
C232 0.4881(2) 0.4473(2) 0.3782(2) 0.0435 1.0000 Uani
C233 0.4458(3) 0.5041(3) 0.4007(2) 0.0523 1.0000 Uani
C234 0.3901(2) 0.4761(3) 0.4310(2) 0.0497 1.0000 Uani
C235 0.4120(2) 0.4276(3) 0.4736(2) 0.0505 1.0000 Uani
C236 0.4529(2) 0.3710(2) 0.4507(2) 0.0424 1.0000 Uani
C100 0.7331(5) 0.0226(4) 0.4487(3) 0.0928 1.0000 Uani
C101 0.7966(4) 0.0228(4) 0.4621(3) 0.0939 1.0000 Uani
C102 0.6875(4) 0.0232(5) 0.4869(4) 0.0968 1.0000 Uani
C200 0.7330(8) -0.2428(9) 0.4487(6) 0.1725 1.0000 Uani
C201 0.7420(7) -0.1828(7) 0.4742(5) 0.1489 1.0000 Uani
C202 0.7425(8) -0.3000(7) 0.4741(5) 0.1647 1.0000 Uani
H1 0.582(2) 0.234(2) 0.302(1) 0.018(4) 1.0000 Uiso
H2 0.454(2) 0.253(2) 0.375(1) 0.018(4) 1.0000 Uiso
H3 0.552(2) 0.190(2) 0.388(1) 0.014(4) 1.0000 Uiso
H4 0.486(2) 0.174(2) 0.315(1) 0.014(4) 1.0000 Uiso
H151 0.4418 0.0330 0.4486 0.0579 1.0000 Uiso
H161 0.8288 0.0226 0.4353 0.1138 1.0000 Uiso
H171 0.5859 -0.0868 0.4007 0.0622 1.0000 Uiso
H181 0.6231 0.0007 0.3461 0.0597 1.0000 Uiso
H1111 0.4980 0.1964 0.2031 0.0390 1.0000 Uiso
H1121 0.4159 0.1558 0.2570 0.0574 1.0000 Uiso
H1122 0.3683 0.1938 0.2197 0.0574 1.0000 Uiso
H1131 0.4495 0.0889 0.1869 0.0636 1.0000 Uiso
H1132 0.3758 0.0811 0.1941 0.0636 1.0000 Uiso
H1141 0.4017 0.0962 0.1047 0.0645 1.0000 Uiso
H1142 0.3579 0.1552 0.1247 0.0645 1.0000 Uiso
H1151 0.4898 0.1633 0.1130 0.0713 1.0000 Uiso
H1152 0.4402 0.2015 0.0776 0.0713 1.0000 Uiso
H1161 0.4870 0.2747 0.1396 0.0635 1.0000 Uiso
H1162 0.4130 0.2713 0.1468 0.0635 1.0000 Uiso
H1211 0.5061 0.3650 0.1875 0.0367 1.0000 Uiso
H1221 0.6124 0.3172 0.2395 0.0536 1.0000 Uiso
H1222 0.5833 0.2804 0.1902 0.0536 1.0000 Uiso
H1231 0.6673 0.3530 0.1651 0.0684 1.0000 Uiso
H1232 0.6035 0.3743 0.1377 0.0684 1.0000 Uiso
H1241 0.6572 0.4395 0.2257 0.0690 1.0000 Uiso
H1242 0.6511 0.4713 0.1692 0.0690 1.0000 Uiso
H1251 0.5735 0.5130 0.2264 0.0574 1.0000 Uiso
H1252 0.5433 0.4770 0.1773 0.0574 1.0000 Uiso
H1261 0.5537 0.4185 0.2783 0.0502 1.0000 Uiso
H1262 0.4897 0.4416 0.2522 0.0502 1.0000 Uiso
H1311 0.4021 0.3814 0.2857 0.0393 1.0000 Uiso
H1321 0.3976 0.3881 0.1954 0.0700 1.0000 Uiso
H1322 0.3510 0.3260 0.1966 0.0700 1.0000 Uiso
H1331 0.3271 0.4520 0.2451 0.0918 1.0000 Uiso
H1332 0.2910 0.4247 0.1954 0.0918 1.0000 Uiso
H1341 0.2317 0.4136 0.2721 0.0728 1.0000 Uiso
H1342 0.2427 0.3440 0.2436 0.0728 1.0000 Uiso
H1351 0.3052 0.3889 0.3338 0.0797 1.0000 Uiso
H1352 0.2590 0.3266 0.3304 0.0797 1.0000 Uiso
H1361 0.3666 0.2926 0.3346 0.0676 1.0000 Uiso
H1362 0.3328 0.2652 0.2837 0.0676 1.0000 Uiso
H2111 0.5566 0.2660 0.4791 0.0406 1.0000 Uiso
H2121 0.6821 0.2665 0.4522 0.0792 1.0000 Uiso
H2122 0.6350 0.2099 0.4333 0.0792 1.0000 Uiso
H2131 0.6888 0.1749 0.5094 0.0977 1.0000 Uiso
H2132 0.6155 0.1791 0.5203 0.0977 1.0000 Uiso
H2141 0.7039 0.2776 0.5506 0.0783 1.0000 Uiso
H2142 0.6689 0.2284 0.5896 0.0783 1.0000 Uiso
H2151 0.6207 0.3344 0.5889 0.0823 1.0000 Uiso
H2152 0.5733 0.2780 0.5700 0.0823 1.0000 Uiso
H2161 0.6384 0.3674 0.5025 0.0775 1.0000 Uiso
H2162 0.5651 0.3702 0.5137 0.0775 1.0000 Uiso
H2211 0.6234 0.4078 0.3433 0.0494 1.0000 Uiso
H2221 0.7059 0.3093 0.3787 0.0713 1.0000 Uiso
H2222 0.6689 0.3028 0.3252 0.0713 1.0000 Uiso
H2231 0.7724 0.3435 0.3141 0.0895 1.0000 Uiso
H2232 0.7209 0.3926 0.2909 0.0895 1.0000 Uiso
H2241 0.7891 0.4121 0.3840 0.0793 1.0000 Uiso
H2242 0.7917 0.4584 0.3338 0.0793 1.0000 Uiso
H2251 0.7321 0.5063 0.4023 0.0885 1.0000 Uiso
H2252 0.6933 0.4990 0.3498 0.0885 1.0000 Uiso
H2261 0.6819 0.4125 0.4375 0.0772 1.0000 Uiso
H2262 0.6295 0.4637 0.4187 0.0772 1.0000 Uiso
H2311 0.5262 0.4309 0.4461 0.0402 1.0000 Uiso
H2321 0.5248 0.4673 0.3620 0.0529 1.0000 Uiso
H2322 0.4644 0.4225 0.3522 0.0529 1.0000 Uiso
H2331 0.4709 0.5318 0.4238 0.0657 1.0000 Uiso
H2332 0.4302 0.5312 0.3720 0.0657 1.0000 Uiso
H2341 0.3674 0.5130 0.4471 0.0630 1.0000 Uiso
H2342 0.3624 0.4525 0.4071 0.0630 1.0000 Uiso
H2351 0.4364 0.4522 0.4992 0.0623 1.0000 Uiso
H2352 0.3754 0.4080 0.4903 0.0623 1.0000 Uiso
H2361 0.4675 0.3426 0.4790 0.0513 1.0000 Uiso
H2362 0.4275 0.3446 0.4268 0.0513 1.0000 Uiso
H1001 0.7210 0.0220 0.4122 0.1232 1.0000 Uiso
H1011 0.4954 -0.0702 0.4520 0.0630 1.0000 Uiso
H1021 0.6434 0.0240 0.4770 0.1253 1.0000 Uiso
H2001 0.7196 -0.2432 0.4125 0.2216 1.0000 Uiso
H2011 0.7373 -0.1407 0.4556 0.2033 1.0000 Uiso
H2021 0.7388 -0.3424 0.4556 0.2086 1.0000 Uiso
H111 0.5405 0.1016 0.2418 0.0636 1.0000 Uiso
H112 0.6035 0.0618 0.2531 0.0636 1.0000 Uiso
H113 0.6063 0.1351 0.2292 0.0636 1.0000 Uiso
H121 0.6834 0.1633 0.3684 0.0679 1.0000 Uiso
H122 0.6926 0.1001 0.3317 0.0679 1.0000 Uiso
H123 0.6954 0.1734 0.3079 0.0679 1.0000 Uiso
H211 0.3759 0.1287 0.3330 0.0606 1.0000 Uiso
H212 0.3580 0.1013 0.3891 0.0606 1.0000 Uiso
H213 0.3449 0.1773 0.3746 0.0606 1.0000 Uiso
H221 0.4789 0.1962 0.4833 0.0631 1.0000 Uiso
H222 0.4228 0.1438 0.4837 0.0631 1.0000 Uiso
H223 0.4097 0.2198 0.4693 0.0631 1.0000 Uiso

loop_
_atom_type_symbol
_atom_type_scat_dispersion_real
_atom_type_scat_dispersion_imag
_atom_type_scat_Cromer_Mann_a1
_atom_type_scat_Cromer_Mann_b1
_atom_type_scat_Cromer_Mann_a2
_atom_type_scat_Cromer_Mann_b2
_atom_type_scat_Cromer_Mann_a3
_atom_type_scat_Cromer_Mann_b3
_atom_type_scat_Cromer_Mann_a4
_atom_type_scat_Cromer_Mann_b4
_atom_type_scat_Cromer_Mann_c
_atom_type_scat_source
'C   ' 0.0020 0.0020 2.3100 20.8439 1.0200 10.2075 1.5886 0.5687 0.8650 51.6512 0.2156 International_Tables_Vol_IV_Table_2.2B
'H   ' 0.0000 0.0000 0.4930 10.5109 0.3229 26.1257 0.1402 3.1424 0.0408 57.7997 0.0030 International_Tables_Vol_IV_Table_2.2B
'P   ' 0.0900 0.0950 6.4345 1.9067 4.1791 27.1570 1.7800 0.5260 1.4908 68.1645 1.1149 International_Tables_Vol_IV_Table_2.2B
'Si  ' 0.0720 0.0710 6.2915 2.4386 3.0353 32.3337 1.9891 0.6785 1.5410 81.6937 1.1407 International_Tables_Vol_IV_Table_2.2B
'Ru  ' -1.4200 0.8360 19.2674 0.8085 12.9182 8.4347 4.8634 24.7997 1.5676 94.2928 5.3787 International_Tables_Vol_IV_Table_2.2B

loop_
_geom_angle_atom_site_label_1
_geom_angle_atom_site_label_2
_geom_angle_atom_site_label_3
_geom_angle_site_symmetry_3
_geom_angle
_geom_angle_publ_flag
P1 RU1 P2 . 109.06(4) no
P1 RU1 SI1 . 112.17(4) no
P2 RU1 SI1 . 117.65(4) no
P1 RU1 SI2 . 120.17(4) no
P2 RU1 SI2 . 109.23(4) no
SI1 RU1 SI2 . 87.65(4) no
H1 RU1 H2 . 171.9(17) no
H1 RU1 H3 . 94.1(17) no
H2 RU1 H3 . 93.8(16) no
H1 RU1 H4 . 93.1(17) no
H2 RU1 H4 . 88.9(17) no
H3 RU1 H4 . 90.1(17) no
RU1 P1 C111 . 110.2(1) no
RU1 P1 C121 . 119.6(1) no
C111 P1 C121 . 99.4(2) no
RU1 P1 C131 . 117.0(1) no
C111 P1 C131 . 107.2(2) no
C121 P1 C131 . 101.4(2) no
RU1 P2 C211 . 109.9(1) no
RU1 P2 C221 . 118.3(2) no
C211 P2 C221 . 106.2(2) no
RU1 P2 C231 . 118.6(1) no
C211 P2 C231 . 99.6(2) no
C221 P2 C231 . 102.0(2) no
RU1 SI1 C11 . 118.3(2) no
RU1 SI1 C12 . 121.2(2) no
C11 SI1 C12 . 101.1(2) no
RU1 SI1 C13 . 104.9(1) no
C11 SI1 C13 . 104.5(2) no
C12 SI1 C13 . 105.1(2) no
RU1 SI2 C14 . 104.6(2) no
RU1 SI2 C21 . 118.1(2) no
C14 SI2 C21 . 104.6(2) no
RU1 SI2 C22 . 120.6(2) no
C14 SI2 C22 . 104.3(2) no
C21 SI2 C22 . 102.8(2) no
SI1 C13 C14 . 120.5(3) no
SI1 C13 C18 . 121.1(4) no
C14 C13 C18 . 118.4(4) no
SI2 C14 C13 . 121.6(3) no
SI2 C14 C15 . 120.0(4) no
C13 C14 C15 . 118.3(4) no
C14 C15 C16 . 122.2(5) no
C15 C16 C17 . 119.6(5) no
C16 C17 C18 . 119.8(5) no
C13 C18 C17 . 121.6(5) no
P1 C111 C112 . 114.8(3) no
P1 C111 C116 . 119.3(3) no
C112 C111 C116 . 108.0(4) no
C111 C112 C113 . 112.5(4) no
C112 C113 C114 . 110.8(4) no
C113 C114 C115 . 110.0(4) no
C114 C115 C116 . 113.1(5) no
C111 C116 C115 . 112.0(4) no
P1 C121 C122 . 112.2(3) no
P1 C121 C126 . 115.7(3) no
C122 C121 C126 . 109.2(4) no
C121 C122 C123 . 111.5(4) no
C122 C123 C124 . 111.3(4) no
C123 C124 C125 . 111.5(4) no
C124 C125 C126 . 111.8(4) no
C121 C126 C125 . 111.6(4) no
P1 C131 C132 . 116.7(3) no
P1 C131 C136 . 115.5(3) no
C132 C131 C136 . 108.8(4) no
C131 C132 C133 . 111.3(5) no
C132 C133 C134 . 112.0(5) no
C133 C134 C135 . 112.6(5) no
C134 C135 C136 . 112.8(5) no
C131 C136 C135 . 112.1(5) no
P2 C211 C212 . 115.4(3) no
P2 C211 C216 . 119.4(3) no
C212 C211 C216 . 107.9(4) no
C211 C212 C213 . 112.4(5) no
C212 C213 C214 . 111.4(5) no
C213 C214 C215 . 109.8(5) no
C214 C215 C216 . 111.5(5) no
C211 C216 C215 . 112.4(5) no
P2 C221 C222 . 113.9(3) no
P2 C221 C226 . 118.9(4) no
C222 C221 C226 . 108.9(4) no
C221 C222 C223 . 113.5(5) no
C222 C223 C224 . 113.5(5) no
C223 C224 C225 . 112.0(5) no
C224 C225 C226 . 112.4(5) no
C221 C226 C225 . 112.0(5) no
P2 C231 C232 . 114.3(3) no
P2 C231 C236 . 112.2(3) no
C232 C231 C236 . 110.0(4) no
C231 C232 C233 . 111.6(4) no
C232 C233 C234 . 111.8(4) no
C233 C234 C235 . 111.0(4) no
C234 C235 C236 . 111.3(4) no
C231 C236 C235 . 111.8(4) no
C101 C100 C102 . 120.5(7) no
C100 C101 C102 5_656 118.9(8) no
C100 C102 C101 5_656 120.6(8) no
C201 C200 C202 . 119.5(15) no
C200 C201 C201 5_656 119.7(9) no
C200 C202 C202 5_656 120.7(10) no

loop_
_geom_bond_atom_site_label_1
_geom_bond_atom_site_label_2
_geom_bond_site_symmetry_2
_geom_bond_distance
_geom_bond_publ_flag
RU1 P1 . 2.482(1) yes
RU1 P2 . 2.469(1) yes
RU1 SI1 . 2.425(1) yes
RU1 SI2 . 2.429(1) yes
RU1 H1 . 1.65(3) no
RU1 H2 . 1.63(3) no
RU1 H3 . 1.67(3) no
RU1 H4 . 1.60(3) no
P1 C111 . 1.878(4) yes
P1 C121 . 1.861(4) yes
P1 C131 . 1.873(4) yes
P2 C211 . 1.880(4) yes
P2 C221 . 1.865(5) yes
P2 C231 . 1.877(4) yes
SI1 C11 . 1.880(5) yes
SI1 C12 . 1.898(5) yes
SI1 C13 . 1.902(5) yes
SI2 C14 . 1.893(5) yes
SI2 C21 . 1.888(5) yes
SI2 C22 . 1.886(5) yes
C13 C14 . 1.403(7) yes
C13 C18 . 1.404(7) yes
C14 C15 . 1.405(7) yes
C15 C16 . 1.382(8) yes
C16 C17 . 1.361(9) yes
C17 C18 . 1.396(8) yes
C111 C112 . 1.544(6) yes
C111 C116 . 1.557(6) yes
C112 C113 . 1.518(7) yes
C113 C114 . 1.518(7) yes
C114 C115 . 1.504(8) yes
C115 C116 . 1.526(7) yes
C121 C122 . 1.531(6) yes
C121 C126 . 1.533(6) yes
C122 C123 . 1.534(7) yes
C123 C124 . 1.523(8) yes
C124 C125 . 1.497(8) yes
C125 C126 . 1.528(7) yes
C131 C132 . 1.540(7) yes
C131 C136 . 1.520(7) yes
C132 C133 . 1.532(8) yes
C133 C134 . 1.480(9) yes
C134 C135 . 1.494(9) yes
C135 C136 . 1.529(8) yes
C211 C212 . 1.518(7) yes
C211 C216 . 1.539(7) yes
C212 C213 . 1.527(9) yes
C213 C214 . 1.497(9) yes
C214 C215 . 1.493(9) yes
C215 C216 . 1.525(8) yes
C221 C222 . 1.532(7) yes
C221 C226 . 1.530(7) yes
C222 C223 . 1.503(8) yes
C223 C224 . 1.506(9) yes
C224 C225 . 1.496(9) yes
C225 C226 . 1.530(8) yes
C231 C232 . 1.523(6) yes
C231 C236 . 1.514(6) yes
C232 C233 . 1.538(7) yes
C233 C234 . 1.506(8) yes
C234 C235 . 1.512(8) yes
C235 C236 . 1.524(7) yes
C100 C101 . 1.38(1) yes
C100 C102 . 1.36(1) yes
C101 C102 5_656 1.33(1) yes
C200 C201 . 1.36(2) yes
C200 C202 . 1.31(2) yes
C201 C201 5_656 1.35(3) yes
C202 C202 5_656 1.35(3) yes
